data_7233414
loop_
_publ_author_name
'Wu, Ya'
'Chen, Hua'
'Yang, Wenyu'
'Fan, Yu'
'Gao, Lu'
'Su, Zhishan'
'Hu, Changwei'
'Song, Zhenlei'

_publ_section_title
;
 Asymmetric retro-[1,4]-Brook rearrangement of 3-silyl allyloxysilanes via
 chirality transfer from silicon to carbon
;
_journal_issue 45
_journal_name_full 'RSC Advances'
_journal_page_first 26209
_journal_paper_doi 10.1039/C9RA05482K
_journal_volume 9
_journal_year 2019
_chemical_formula_moiety 'C39 H39 N O4 Si2'
_chemical_formula_sum 'C39 H39 N O4 Si2'
_chemical_formula_weight 641.89
_space_group_crystal_system triclinic
_space_group_IT_number 2
_space_group_name_Hall '-P 1'
_space_group_name_H-M_alt 'P -1'
_symmetry_space_group_name_Hall '-P 1'
_symmetry_space_group_name_H-M 'P -1'
_atom_sites_solution_hydrogens geom
_atom_sites_solution_primary iterative
_audit_creation_date 2016-12-08
_audit_creation_method
;
Olex2 1.2
(compiled 2016.11.30 svn.r3356 for OlexSys, GUI svn.r5269)
;
_audit_update_record
;
2019-03-08 deposited with the CCDC.    2019-08-12 downloaded from the CCDC.
;
_cell_angle_alpha 95.541(5)
_cell_angle_beta 104.025(6)
_cell_angle_gamma 112.585(8)
_cell_formula_units_Z 2
_cell_length_a 10.0776(8)
_cell_length_b 11.8793(10)
_cell_length_c 16.4275(9)
_cell_measurement_reflns_used 4762
_cell_measurement_temperature 293(2)
_cell_measurement_theta_max 27.6890
_cell_measurement_theta_min 3.3650
_cell_volume 1721.7(3)
_computing_cell_refinement
;
CrysAlisPro, Agilent Technologies,
Version 1.171.37.35 (release 13-08-2014 CrysAlis171 .NET)
(compiled Aug 13 2014,18:06:01)
;
_computing_data_collection
;
CrysAlisPro, Agilent Technologies,
Version 1.171.37.35 (release 13-08-2014 CrysAlis171 .NET)
(compiled Aug 13 2014,18:06:01)
;
_computing_data_reduction
;
CrysAlisPro, Agilent Technologies,
Version 1.171.37.35 (release 13-08-2014 CrysAlis171 .NET)
(compiled Aug 13 2014,18:06:01)
;
_computing_molecular_graphics 'Olex2 (Dolomanov et al., 2009)'
_computing_publication_material 'Olex2 (Dolomanov et al., 2009)'
_computing_structure_refinement 'ShelXL (Sheldrick, 2015)'
_computing_structure_solution
;
Superflip (Palatinus & Chapuis, 2007;Palatinus & van der Lee, 2008;
Palatinus et al., 2012)
;
_diffrn_ambient_temperature 293.15
_diffrn_detector 'CCD plate'
_diffrn_detector_area_resol_mean 16.0874
_diffrn_detector_type Eos
_diffrn_measured_fraction_theta_full 0.9983
_diffrn_measured_fraction_theta_max 0.8365
_diffrn_measurement_details
;
#__ type_ start__ end____ width___ exp.time_
  1 omega  -87.00  -35.00   1.0000    9.0000
omega____ theta____ kappa____ phi______ frames
    -      -14.9669 -178.0000   30.0000 52

#__ type_ start__ end____ width___ exp.time_
  2 omega  -25.00   24.00   1.0000    9.0000
omega____ theta____ kappa____ phi______ frames
    -      -14.9669  -99.0000  150.0000 49

#__ type_ start__ end____ width___ exp.time_
  3 omega    2.00   82.00   1.0000    9.0000
omega____ theta____ kappa____ phi______ frames
    -       16.6856   57.0000  -30.0000 80

#__ type_ start__ end____ width___ exp.time_
  4 omega  -35.00   31.00   1.0000    9.0000
omega____ theta____ kappa____ phi______ frames
    -       16.6856  -57.0000   60.0000 66

#__ type_ start__ end____ width___ exp.time_
  5 omega   25.00   59.00   1.0000    9.0000
omega____ theta____ kappa____ phi______ frames
    -       16.6856   57.0000   30.0000 34

#__ type_ start__ end____ width___ exp.time_
  6 omega  -50.00   43.00   1.0000    9.0000
omega____ theta____ kappa____ phi______ frames
    -       16.6856  -77.0000 -150.0000 93
;
_diffrn_measurement_device 'four-circle diffractometer'
_diffrn_measurement_device_type 'Xcalibur, Eos'
_diffrn_measurement_method '\w scans'
_diffrn_orient_matrix_UB_11 0.0575032000
_diffrn_orient_matrix_UB_12 0.0452316000
_diffrn_orient_matrix_UB_13 -0.0122380000
_diffrn_orient_matrix_UB_21 -0.0349252000
_diffrn_orient_matrix_UB_22 -0.0331051000
_diffrn_orient_matrix_UB_23 -0.0433151000
_diffrn_orient_matrix_UB_31 -0.0433191000
_diffrn_orient_matrix_UB_32 0.0351610000
_diffrn_orient_matrix_UB_33 -0.0068992000
_diffrn_radiation_monochromator graphite
_diffrn_radiation_probe x-ray
_diffrn_radiation_type 'Mo K\a'
_diffrn_radiation_wavelength 0.71073
_diffrn_reflns_av_R_equivalents 0.0189
_diffrn_reflns_av_unetI/netI 0.0382
_diffrn_reflns_Laue_measured_fraction_full 0.998
_diffrn_reflns_Laue_measured_fraction_max 0.998
_diffrn_reflns_limit_h_max 12
_diffrn_reflns_limit_h_min -12
_diffrn_reflns_limit_k_max 12
_diffrn_reflns_limit_k_min -14
_diffrn_reflns_limit_l_max 20
_diffrn_reflns_limit_l_min -20
_diffrn_reflns_number 14009
_diffrn_reflns_point_group_measured_fraction_full 0.998
_diffrn_reflns_point_group_measured_fraction_max 0.998
_diffrn_reflns_theta_full 25.242
_diffrn_reflns_theta_max 26.372
_diffrn_reflns_theta_min 2.889
_diffrn_source 'Enhance (Mo) X-ray Source'
_exptl_absorpt_coefficient_mu 0.144
_exptl_absorpt_correction_T_max 1.00000
_exptl_absorpt_correction_T_min 0.94699
_exptl_absorpt_correction_type multi-scan
_exptl_absorpt_process_details
;
CrysAlisPro, Agilent Technologies,
Version 1.171.37.35 (release 13-08-2014 CrysAlis171 .NET)
(compiled Aug 13 2014,18:06:01)
Empirical absorption correction using spherical harmonics,
 implemented in SCALE3 ABSPACK scaling algorithm.
;
_exptl_crystal_density_diffrn 1.238
_exptl_crystal_density_method 'not measured'
_exptl_crystal_F_000 680
_exptl_crystal_size_max 0.35
_exptl_crystal_size_mid 0.3
_exptl_crystal_size_min 0.3
_refine_diff_density_max 0.307
_refine_diff_density_min -0.194
_refine_diff_density_rms 0.037
_refine_ls_extinction_method none
_refine_ls_goodness_of_fit_ref 1.028
_refine_ls_hydrogen_treatment constr
_refine_ls_matrix_type full
_refine_ls_number_parameters 419
_refine_ls_number_reflns 7043
_refine_ls_number_restraints 0
_refine_ls_restrained_S_all 1.028
_refine_ls_R_factor_all 0.0649
_refine_ls_R_factor_gt 0.0451
_refine_ls_shift/su_max 0.000
_refine_ls_shift/su_mean 0.000
_refine_ls_structure_factor_coef Fsqd
_refine_ls_weighting_details 'w=1/[\s^2^(Fo^2^)+(0.0504P)^2^+0.3181P] where P=(Fo^2^+2Fc^2^)/3'
_refine_ls_weighting_scheme calc
_refine_ls_wR_factor_gt 0.1051
_refine_ls_wR_factor_ref 0.1174
_reflns_Friedel_coverage 0.000
_reflns_number_gt 5350
_reflns_number_total 7043
_reflns_threshold_expression 'I > 2\s(I)'
_cod_data_source_file c9ra05482k2.cif
_cod_data_source_block 161207_s1_wy
_cod_original_cell_volume 1721.7(2)
_cod_database_code 7233414
_chemical_oxdiff_formula c12h12n2si2
_shelx_space_group_comment
;
The symmetry employed for this shelxl refinement is uniquely defined
by the following loop, which should always be used as a source of
symmetry information in preference to the above space-group names.
They are only intended as comments.
;
_shelx_estimated_absorpt_t_max 0.958
_shelx_estimated_absorpt_t_min 0.951
_reflns_odcompleteness_completeness 99.83
_reflns_odcompleteness_iscentric 1
_reflns_odcompleteness_theta 26.32
_olex2_refinement_description
;
1. Fixed Uiso
 At 1.2 times of:
  All C(H) groups
 At 1.5 times of:
  All C(H,H,H) groups
2.a Ternary CH refined with riding coordinates:
 C10(H10)
2.b Aromatic/amide H refined with riding coordinates:
 C2(H2), C3(H3), C5(H5), C6(H6), C8(H8), C9(H9), C12(H12), C13(H13), C14(H14),
 C15(H15), C16(H16), C18(H18), C19(H19), C20(H20), C21(H21), C22(H22), C24(H24),
  C25(H25), C26(H26), C27(H27), C28(H28), C35(H35), C36(H36), C37(H37),
 C38(H38), C39(H39)
2.c Idealised Me refined as rotating group:
 C29(H29A,H29B,H29C), C31(H31A,H31B,H31C), C32(H32A,H32B,H32C), C33(H33A,H33B,
 H33C)
;
_shelx_shelxl_version_number 2014/7
_olex2_submission_special_instructions 'No special instructions were received'

loop_
_space_group_symop_operation_xyz
'x, y, z'
'-x, -y, -z'

loop_
_atom_site_label
_atom_site_type_symbol
_atom_site_fract_x
_atom_site_fract_y
_atom_site_fract_z
_atom_site_U_iso_or_equiv
_atom_site_adp_type
_atom_site_occupancy
_atom_site_site_symmetry_order
_atom_site_calc_flag
_atom_site_refinement_flags_posn
Si1 Si 0.86951(5) 0.61926(5) 0.24825(3) 0.03594(14) Uani 1 1 d .
Si2 Si 0.66605(5) 0.34538(5) 0.11753(3) 0.03532(14) Uani 1 1 d .
O1 O 1.1115(2) 0.08700(18) 0.58561(11) 0.0887(6) Uani 1 1 d .
O2 O 1.2877(3) 0.0438(2) 0.55814(13) 0.1078(8) Uani 1 1 d .
O3 O 1.2124(2) 0.29219(17) 0.19750(10) 0.0716(5) Uani 1 1 d .
O4 O 1.10192(14) 0.39523(13) 0.25567(8) 0.0477(3) Uani 1 1 d .
N1 N 1.1963(3) 0.08843(19) 0.54346(12) 0.0711(6) Uani 1 1 d .
C1 C 1.1885(2) 0.14912(19) 0.46924(12) 0.0511(5) Uani 1 1 d .
C2 C 1.1122(3) 0.2232(2) 0.46165(14) 0.0604(6) Uani 1 1 d .
H2 H 1.0659 0.2352 0.5022 0.073 Uiso 1 1 calc R
C3 C 1.1059(2) 0.2795(2) 0.39207(13) 0.0552(5) Uani 1 1 d .
H3 H 1.0565 0.3316 0.3861 0.066 Uiso 1 1 calc R
C4 C 1.1722(2) 0.25935(17) 0.33158(11) 0.0407(4) Uani 1 1 d .
C5 C 1.2470(2) 0.1835(2) 0.34114(14) 0.0540(5) Uani 1 1 d .
H5 H 1.2917 0.1699 0.3002 0.065 Uiso 1 1 calc R
C6 C 1.2562(3) 0.1278(2) 0.41050(14) 0.0576(6) Uani 1 1 d .
H6 H 1.3072 0.0770 0.4173 0.069 Uiso 1 1 calc R
C7 C 1.1667(2) 0.31526(19) 0.25420(12) 0.0443(5) Uani 1 1 d .
C8 C 1.1032(2) 0.46255(19) 0.19001(12) 0.0449(5) Uani 1 1 d .
H8 H 1.1821 0.4839 0.1662 0.054 Uiso 1 1 calc R
C9 C 0.9932(2) 0.49503(17) 0.16255(11) 0.0395(4) Uani 1 1 d .
H9 H 1.0000 0.5408 0.1197 0.047 Uiso 1 1 calc R
C10 C 0.85638(19) 0.46655(16) 0.19272(11) 0.0358(4) Uani 1 1 d .
H10 H 0.8762 0.4257 0.2404 0.043 Uiso 1 1 calc R
C11 C 0.7073(2) 0.59321(18) 0.29251(11) 0.0413(4) Uani 1 1 d .
C12 C 0.6278(2) 0.6664(2) 0.28316(14) 0.0553(5) Uani 1 1 d .
H12 H 0.6506 0.7270 0.2506 0.066 Uiso 1 1 calc R
C13 C 0.5155(3) 0.6514(2) 0.32109(18) 0.0715(7) Uani 1 1 d .
H13 H 0.4631 0.7011 0.3133 0.086 Uiso 1 1 calc R
C14 C 0.4811(3) 0.5638(3) 0.37007(17) 0.0769(8) Uani 1 1 d .
H14 H 0.4078 0.5558 0.3971 0.092 Uiso 1 1 calc R
C15 C 0.5548(3) 0.4879(3) 0.37924(15) 0.0706(7) Uani 1 1 d .
H15 H 0.5306 0.4272 0.4117 0.085 Uiso 1 1 calc R
C16 C 0.6650(2) 0.5018(2) 0.34000(13) 0.0545(5) Uani 1 1 d .
H16 H 0.7126 0.4484 0.3455 0.065 Uiso 1 1 calc R
C17 C 0.8841(2) 0.73653(17) 0.17792(12) 0.0395(4) Uani 1 1 d .
C18 C 0.9160(2) 0.85863(19) 0.21349(13) 0.0522(5) Uani 1 1 d .
H18 H 0.9323 0.8814 0.2721 0.063 Uiso 1 1 calc R
C19 C 0.9239(3) 0.9469(2) 0.16338(16) 0.0620(6) Uani 1 1 d .
H19 H 0.9431 1.0275 0.1883 0.074 Uiso 1 1 calc R
C20 C 0.9037(2) 0.9163(2) 0.07758(16) 0.0594(6) Uani 1 1 d .
H20 H 0.9100 0.9761 0.0443 0.071 Uiso 1 1 calc R
C21 C 0.8741(2) 0.7977(2) 0.04082(13) 0.0537(5) Uani 1 1 d .
H21 H 0.8618 0.7770 -0.0174 0.064 Uiso 1 1 calc R
C22 C 0.8623(2) 0.70776(19) 0.09025(12) 0.0446(5) Uani 1 1 d .
H22 H 0.8393 0.6267 0.0642 0.054 Uiso 1 1 calc R
C23 C 1.0479(2) 0.68230(18) 0.34221(11) 0.0401(4) Uani 1 1 d .
C24 C 1.1794(2) 0.7809(2) 0.34447(14) 0.0582(6) Uani 1 1 d .
H24 H 1.1811 0.8207 0.2984 0.070 Uiso 1 1 calc R
C25 C 1.3092(2) 0.8220(2) 0.41363(16) 0.0689(7) Uani 1 1 d .
H25 H 1.3964 0.8883 0.4132 0.083 Uiso 1 1 calc R
C26 C 1.3101(3) 0.7662(3) 0.48193(16) 0.0710(7) Uani 1 1 d .
H26 H 1.3966 0.7952 0.5289 0.085 Uiso 1 1 calc R
C27 C 1.1839(3) 0.6681(3) 0.48088(17) 0.0926(10) Uani 1 1 d .
H27 H 1.1839 0.6284 0.5270 0.111 Uiso 1 1 calc R
C28 C 1.0549(3) 0.6263(3) 0.41174(16) 0.0735(8) Uani 1 1 d .
H28 H 0.9697 0.5580 0.4122 0.088 Uiso 1 1 calc R
C29 C 0.5258(2) 0.41353(19) 0.09259(13) 0.0494(5) Uani 1 1 d .
H29A H 0.4876 0.4187 0.1403 0.074 Uiso 1 1 calc GR
H29B H 0.4440 0.3614 0.0424 0.074 Uiso 1 1 calc GR
H29C H 0.5736 0.4955 0.0822 0.074 Uiso 1 1 calc GR
C30 C 0.6748(2) 0.26856(19) 0.01290(12) 0.0475(5) Uani 1 1 d .
C31 C 0.5142(3) 0.1721(2) -0.03833(14) 0.0674(7) Uani 1 1 d .
H31A H 0.4759 0.1136 -0.0041 0.101 Uiso 1 1 calc GR
H31B H 0.5165 0.1285 -0.0899 0.101 Uiso 1 1 calc GR
H31C H 0.4498 0.2140 -0.0529 0.101 Uiso 1 1 calc GR
C32 C 0.7762(3) 0.1994(2) 0.02945(16) 0.0695(7) Uani 1 1 d .
H32A H 0.8776 0.2579 0.0606 0.104 Uiso 1 1 calc GR
H32B H 0.7746 0.1585 -0.0244 0.104 Uiso 1 1 calc GR
H32C H 0.7399 0.1384 0.0625 0.104 Uiso 1 1 calc GR
C33 C 0.7287(3) 0.3633(2) -0.04275(14) 0.0729(7) Uani 1 1 d .
H33A H 0.6648 0.4063 -0.0530 0.109 Uiso 1 1 calc GR
H33B H 0.7244 0.3202 -0.0966 0.109 Uiso 1 1 calc GR
H33C H 0.8307 0.4224 -0.0134 0.109 Uiso 1 1 calc GR
C34 C 0.5987(2) 0.21725(17) 0.17698(11) 0.0397(4) Uani 1 1 d .
C35 C 0.4455(2) 0.1478(2) 0.16459(14) 0.0516(5) Uani 1 1 d .
H35 H 0.3756 0.1701 0.1304 0.062 Uiso 1 1 calc R
C36 C 0.3950(3) 0.0460(2) 0.20204(17) 0.0682(7) Uani 1 1 d .
H36 H 0.2920 0.0002 0.1917 0.082 Uiso 1 1 calc R
C37 C 0.4954(4) 0.0126(2) 0.25404(17) 0.0787(8) Uani 1 1 d .
H37 H 0.4611 -0.0551 0.2797 0.094 Uiso 1 1 calc R
C38 C 0.6463(3) 0.0790(2) 0.26810(16) 0.0773(8) Uani 1 1 d .
H38 H 0.7152 0.0568 0.3036 0.093 Uiso 1 1 calc R
C39 C 0.6971(3) 0.1794(2) 0.22964(14) 0.0585(6) Uani 1 1 d .
H39 H 0.8002 0.2229 0.2393 0.070 Uiso 1 1 calc R

loop_
_atom_site_aniso_label
_atom_site_aniso_U_11
_atom_site_aniso_U_22
_atom_site_aniso_U_33
_atom_site_aniso_U_23
_atom_site_aniso_U_13
_atom_site_aniso_U_12
Si1 0.0372(3) 0.0356(3) 0.0357(3) 0.0119(2) 0.0119(2) 0.0145(2)
Si2 0.0379(3) 0.0352(3) 0.0359(3) 0.0126(2) 0.0131(2) 0.0163(2)
O1 0.1105(15) 0.0774(13) 0.0447(9) 0.0165(9) 0.0205(10) 0.0062(11)
O2 0.149(2) 0.1094(17) 0.0802(13) 0.0506(12) 0.0175(13) 0.0737(16)
O3 0.1128(14) 0.0888(13) 0.0574(9) 0.0309(9) 0.0461(10) 0.0723(12)
O4 0.0497(8) 0.0624(9) 0.0517(8) 0.0278(7) 0.0240(6) 0.0362(7)
N1 0.0901(16) 0.0527(13) 0.0426(11) 0.0132(9) 0.0001(11) 0.0126(12)
C1 0.0552(12) 0.0405(12) 0.0395(11) 0.0103(9) 0.0019(9) 0.0085(10)
C2 0.0765(15) 0.0650(15) 0.0468(12) 0.0152(11) 0.0266(11) 0.0316(13)
C3 0.0650(13) 0.0629(15) 0.0525(12) 0.0192(11) 0.0228(11) 0.0377(12)
C4 0.0410(10) 0.0392(11) 0.0402(10) 0.0081(8) 0.0091(8) 0.0172(9)
C5 0.0628(13) 0.0603(14) 0.0546(12) 0.0187(11) 0.0235(10) 0.0375(12)
C6 0.0656(14) 0.0555(14) 0.0600(13) 0.0207(11) 0.0144(11) 0.0349(12)
C7 0.0457(11) 0.0483(12) 0.0442(11) 0.0114(9) 0.0137(9) 0.0249(10)
C8 0.0455(11) 0.0530(12) 0.0479(11) 0.0243(9) 0.0229(9) 0.0244(10)
C9 0.0409(10) 0.0428(11) 0.0403(10) 0.0176(8) 0.0168(8) 0.0187(9)
C10 0.0371(9) 0.0375(10) 0.0369(9) 0.0154(8) 0.0129(8) 0.0173(8)
C11 0.0377(10) 0.0448(11) 0.0364(9) 0.0041(8) 0.0094(8) 0.0144(9)
C12 0.0485(12) 0.0497(13) 0.0663(14) 0.0051(11) 0.0175(10) 0.0208(10)
C13 0.0463(13) 0.0638(17) 0.0981(19) -0.0095(14) 0.0236(13) 0.0220(12)
C14 0.0475(13) 0.085(2) 0.0785(17) -0.0109(15) 0.0320(13) 0.0070(13)
C15 0.0518(13) 0.0859(19) 0.0617(15) 0.0205(13) 0.0264(12) 0.0096(13)
C16 0.0453(11) 0.0635(15) 0.0523(12) 0.0181(11) 0.0173(10) 0.0175(10)
C17 0.0397(10) 0.0366(11) 0.0422(10) 0.0133(8) 0.0126(8) 0.0147(8)
C18 0.0618(13) 0.0431(12) 0.0481(11) 0.0113(9) 0.0148(10) 0.0191(10)
C19 0.0698(15) 0.0376(12) 0.0774(16) 0.0180(11) 0.0208(13) 0.0210(11)
C20 0.0579(13) 0.0577(15) 0.0717(15) 0.0380(12) 0.0243(12) 0.0251(12)
C21 0.0548(12) 0.0703(16) 0.0461(11) 0.0274(11) 0.0194(10) 0.0310(12)
C22 0.0476(11) 0.0473(12) 0.0419(10) 0.0128(9) 0.0120(9) 0.0233(10)
C23 0.0407(10) 0.0429(11) 0.0394(10) 0.0104(8) 0.0130(8) 0.0196(9)
C24 0.0473(12) 0.0609(15) 0.0571(13) 0.0212(11) 0.0123(10) 0.0134(11)
C25 0.0434(12) 0.0643(16) 0.0778(16) 0.0109(13) 0.0050(12) 0.0097(11)
C26 0.0509(14) 0.0871(19) 0.0630(15) 0.0096(14) -0.0027(12) 0.0300(14)
C27 0.0642(16) 0.133(3) 0.0732(17) 0.0606(19) 0.0066(14) 0.0337(18)
C28 0.0495(13) 0.0835(18) 0.0739(16) 0.0457(14) 0.0075(12) 0.0140(12)
C29 0.0472(11) 0.0485(12) 0.0496(11) 0.0110(9) 0.0056(9) 0.0228(10)
C30 0.0517(11) 0.0472(12) 0.0415(10) 0.0066(9) 0.0193(9) 0.0163(10)
C31 0.0645(14) 0.0700(16) 0.0494(12) -0.0065(11) 0.0147(11) 0.0155(13)
C32 0.0731(16) 0.0683(17) 0.0723(15) -0.0040(12) 0.0289(13) 0.0356(14)
C33 0.0917(18) 0.0736(18) 0.0486(13) 0.0161(12) 0.0362(13) 0.0203(14)
C34 0.0473(10) 0.0363(10) 0.0384(10) 0.0106(8) 0.0189(8) 0.0167(9)
C35 0.0523(12) 0.0473(13) 0.0593(12) 0.0103(10) 0.0286(10) 0.0186(10)
C36 0.0757(16) 0.0470(14) 0.0846(17) 0.0132(12) 0.0540(14) 0.0112(12)
C37 0.118(2) 0.0508(15) 0.0761(17) 0.0325(13) 0.0574(17) 0.0239(16)
C38 0.107(2) 0.0644(17) 0.0674(16) 0.0385(13) 0.0269(15) 0.0378(16)
C39 0.0618(13) 0.0512(14) 0.0593(13) 0.0265(11) 0.0141(11) 0.0196(11)

loop_
_atom_type_symbol
_atom_type_description
_atom_type_scat_dispersion_real
_atom_type_scat_dispersion_imag
_atom_type_scat_source
C C 0.0033 0.0016 'International Tables Vol C Tables 4.2.6.8 and 6.1.1.4'
H H 0.0000 0.0000 'International Tables Vol C Tables 4.2.6.8 and 6.1.1.4'
N N 0.0061 0.0033 'International Tables Vol C Tables 4.2.6.8 and 6.1.1.4'
O O 0.0106 0.0060 'International Tables Vol C Tables 4.2.6.8 and 6.1.1.4'
Si Si 0.0817 0.0704 'International Tables Vol C Tables 4.2.6.8 and 6.1.1.4'

loop_
_geom_angle_atom_site_label_1
_geom_angle_atom_site_label_2
_geom_angle_atom_site_label_3
_geom_angle
C11 Si1 C10 111.09(8)
C11 Si1 C17 110.48(8)
C11 Si1 C23 107.64(8)
C17 Si1 C10 113.25(8)
C17 Si1 C23 108.98(8)
C23 Si1 C10 105.10(8)
C29 Si2 C10 111.22(9)
C29 Si2 C30 109.11(9)
C29 Si2 C34 109.23(9)
C30 Si2 C10 114.69(8)
C34 Si2 C10 106.03(8)
C34 Si2 C30 106.29(9)
C7 O4 C8 116.69(15)
O1 N1 C1 117.9(2)
O2 N1 O1 124.8(2)
O2 N1 C1 117.3(2)
C2 C1 N1 118.6(2)
C6 C1 N1 118.6(2)
C6 C1 C2 122.77(19)
C1 C2 H2 121.0
C1 C2 C3 118.1(2)
C3 C2 H2 121.0
C2 C3 H3 119.7
C4 C3 C2 120.6(2)
C4 C3 H3 119.7
C3 C4 C5 119.66(18)
C3 C4 C7 123.14(17)
C5 C4 C7 117.20(18)
C4 C5 H5 119.6
C6 C5 C4 120.7(2)
C6 C5 H5 119.6
C1 C6 C5 118.2(2)
C1 C6 H6 120.9
C5 C6 H6 120.9
O3 C7 O4 123.63(18)
O3 C7 C4 124.77(18)
O4 C7 C4 111.60(17)
O4 C8 H8 120.2
C9 C8 O4 119.68(17)
C9 C8 H8 120.2
C8 C9 H9 116.5
C8 C9 C10 127.08(16)
C10 C9 H9 116.5
Si1 C10 Si2 119.36(9)
Si1 C10 H10 103.0
Si2 C10 H10 103.0
C9 C10 Si1 107.70(12)
C9 C10 Si2 118.03(13)
C9 C10 H10 103.0
C12 C11 Si1 122.37(16)
C12 C11 C16 116.43(19)
C16 C11 Si1 121.14(15)
C11 C12 H12 119.2
C13 C12 C11 121.6(2)
C13 C12 H12 119.2
C12 C13 H13 119.9
C14 C13 C12 120.2(2)
C14 C13 H13 119.9
C13 C14 H14 120.1
C13 C14 C15 119.9(2)
C15 C14 H14 120.1
C14 C15 H15 120.2
C14 C15 C16 119.6(2)
C16 C15 H15 120.2
C11 C16 H16 118.9
C15 C16 C11 122.2(2)
C15 C16 H16 118.9
C18 C17 Si1 119.59(14)
C22 C17 Si1 123.38(15)
C22 C17 C18 117.02(17)
C17 C18 H18 119.4
C19 C18 C17 121.3(2)
C19 C18 H18 119.4
C18 C19 H19 119.8
C20 C19 C18 120.4(2)
C20 C19 H19 119.8
C19 C20 H20 120.1
C19 C20 C21 119.80(19)
C21 C20 H20 120.1
C20 C21 H21 119.9
C20 C21 C22 120.2(2)
C22 C21 H21 119.9
C17 C22 H22 119.3
C21 C22 C17 121.3(2)
C21 C22 H22 119.3
C24 C23 Si1 123.46(14)
C28 C23 Si1 120.58(15)
C28 C23 C24 115.88(18)
C23 C24 H24 119.2
C23 C24 C25 121.7(2)
C25 C24 H24 119.2
C24 C25 H25 119.7
C26 C25 C24 120.5(2)
C26 C25 H25 119.7
C25 C26 H26 120.4
C27 C26 C25 119.2(2)
C27 C26 H26 120.4
C26 C27 H27 119.8
C26 C27 C28 120.4(2)
C28 C27 H27 119.8
C23 C28 C27 122.3(2)
C23 C28 H28 118.8
C27 C28 H28 118.8
Si2 C29 H29A 109.5
Si2 C29 H29B 109.5
Si2 C29 H29C 109.5
H29A C29 H29B 109.5
H29A C29 H29C 109.5
H29B C29 H29C 109.5
C31 C30 Si2 107.86(14)
C32 C30 Si2 111.43(14)
C32 C30 C31 107.89(19)
C32 C30 C33 109.84(19)
C33 C30 Si2 111.99(15)
C33 C30 C31 107.65(18)
C30 C31 H31A 109.5
C30 C31 H31B 109.5
C30 C31 H31C 109.5
H31A C31 H31B 109.5
H31A C31 H31C 109.5
H31B C31 H31C 109.5
C30 C32 H32A 109.5
C30 C32 H32B 109.5
C30 C32 H32C 109.5
H32A C32 H32B 109.5
H32A C32 H32C 109.5
H32B C32 H32C 109.5
C30 C33 H33A 109.5
C30 C33 H33B 109.5
C30 C33 H33C 109.5
H33A C33 H33B 109.5
H33A C33 H33C 109.5
H33B C33 H33C 109.5
C35 C34 Si2 121.43(15)
C39 C34 Si2 122.19(15)
C39 C34 C35 116.16(18)
C34 C35 H35 119.2
C36 C35 C34 121.6(2)
C36 C35 H35 119.2
C35 C36 H36 119.8
C37 C36 C35 120.5(2)
C37 C36 H36 119.8
C36 C37 H37 120.2
C38 C37 C36 119.6(2)
C38 C37 H37 120.2
C37 C38 H38 120.0
C37 C38 C39 120.1(2)
C39 C38 H38 120.0
C34 C39 H39 118.9
C38 C39 C34 122.1(2)
C38 C39 H39 118.9

loop_
_geom_bond_atom_site_label_1
_geom_bond_atom_site_label_2
_geom_bond_distance
Si1 C10 1.8916(19)
Si1 C11 1.8781(19)
Si1 C17 1.8797(18)
Si1 C23 1.8899(18)
Si2 C10 1.9142(18)
Si2 C29 1.8663(19)
Si2 C30 1.905(2)
Si2 C34 1.8831(18)
O1 N1 1.220(3)
O2 N1 1.217(3)
O3 C7 1.188(2)
O4 C7 1.345(2)
O4 C8 1.403(2)
N1 C1 1.476(3)
C1 C2 1.369(3)
C1 C6 1.365(3)
C2 H2 0.9300
C2 C3 1.380(3)
C3 H3 0.9300
C3 C4 1.374(3)
C4 C5 1.377(3)
C4 C7 1.489(3)
C5 H5 0.9300
C5 C6 1.374(3)
C6 H6 0.9300
C8 H8 0.9300
C8 C9 1.304(2)
C9 H9 0.9300
C9 C10 1.505(2)
C10 H10 0.9800
C11 C12 1.386(3)
C11 C16 1.392(3)
C12 H12 0.9300
C12 C13 1.382(3)
C13 H13 0.9300
C13 C14 1.368(4)
C14 H14 0.9300
C14 C15 1.369(4)
C15 H15 0.9300
C15 C16 1.380(3)
C16 H16 0.9300
C17 C18 1.391(3)
C17 C22 1.390(3)
C18 H18 0.9300
C18 C19 1.385(3)
C19 H19 0.9300
C19 C20 1.366(3)
C20 H20 0.9300
C20 C21 1.366(3)
C21 H21 0.9300
C21 C22 1.390(3)
C22 H22 0.9300
C23 C24 1.381(3)
C23 C28 1.377(3)
C24 H24 0.9300
C24 C25 1.386(3)
C25 H25 0.9300
C25 C26 1.357(3)
C26 H26 0.9300
C26 C27 1.350(4)
C27 H27 0.9300
C27 C28 1.381(3)
C28 H28 0.9300
C29 H29A 0.9600
C29 H29B 0.9600
C29 H29C 0.9600
C30 C31 1.540(3)
C30 C32 1.532(3)
C30 C33 1.538(3)
C31 H31A 0.9600
C31 H31B 0.9600
C31 H31C 0.9600
C32 H32A 0.9600
C32 H32B 0.9600
C32 H32C 0.9600
C33 H33A 0.9600
C33 H33B 0.9600
C33 H33C 0.9600
C34 C35 1.393(3)
C34 C39 1.391(3)
C35 H35 0.9300
C35 C36 1.386(3)
C36 H36 0.9300
C36 C37 1.367(4)
C37 H37 0.9300
C37 C38 1.364(4)
C38 H38 0.9300
C38 C39 1.385(3)
C39 H39 0.9300

loop_
_geom_torsion_atom_site_label_1
_geom_torsion_atom_site_label_2
_geom_torsion_atom_site_label_3
_geom_torsion_atom_site_label_4
_geom_torsion
Si1 C11 C12 C13 -175.54(17)
Si1 C11 C16 C15 174.42(17)
Si1 C17 C18 C19 -178.34(16)
Si1 C17 C22 C21 179.92(14)
Si1 C23 C24 C25 -178.09(19)
Si1 C23 C28 C27 178.7(2)
Si2 C34 C35 C36 173.92(17)
Si2 C34 C39 C38 -174.97(19)
O1 N1 C1 C2 13.8(3)
O1 N1 C1 C6 -165.5(2)
O2 N1 C1 C2 -166.0(2)
O2 N1 C1 C6 14.8(3)
O4 C8 C9 C10 -1.1(3)
N1 C1 C2 C3 179.90(19)
N1 C1 C6 C5 179.29(19)
C1 C2 C3 C4 1.2(3)
C2 C1 C6 C5 0.1(3)
C2 C3 C4 C5 -0.8(3)
C2 C3 C4 C7 178.7(2)
C3 C4 C5 C6 0.0(3)
C3 C4 C7 O3 -173.9(2)
C3 C4 C7 O4 5.6(3)
C4 C5 C6 C1 0.4(3)
C5 C4 C7 O3 5.7(3)
C5 C4 C7 O4 -174.85(17)
C6 C1 C2 C3 -0.9(3)
C7 O4 C8 C9 148.91(19)
C7 C4 C5 C6 -179.58(19)
C8 O4 C7 O3 -6.3(3)
C8 O4 C7 C4 174.20(15)
C8 C9 C10 Si1 113.5(2)
C8 C9 C10 Si2 -107.7(2)
C10 Si1 C11 C12 -135.42(16)
C10 Si1 C11 C16 47.42(18)
C10 Si1 C17 C18 -170.90(15)
C10 Si1 C17 C22 10.13(19)
C10 Si1 C23 C24 105.75(19)
C10 Si1 C23 C28 -70.9(2)
C10 Si2 C34 C35 148.82(16)
C10 Si2 C34 C39 -36.90(19)
C11 Si1 C10 Si2 44.13(12)
C11 Si1 C10 C9 -177.67(11)
C11 Si1 C17 C18 63.75(17)
C11 Si1 C17 C22 -115.22(16)
C11 Si1 C23 C24 -135.77(19)
C11 Si1 C23 C28 47.6(2)
C11 C12 C13 C14 0.7(4)
C12 C11 C16 C15 -2.9(3)
C12 C13 C14 C15 -2.2(4)
C13 C14 C15 C16 1.0(4)
C14 C15 C16 C11 1.6(4)
C16 C11 C12 C13 1.8(3)
C17 Si1 C10 Si2 -80.89(11)
C17 Si1 C10 C9 57.31(13)
C17 Si1 C11 C12 -8.86(19)
C17 Si1 C11 C16 173.98(15)
C17 Si1 C23 C24 -15.9(2)
C17 Si1 C23 C28 167.45(19)
C17 C18 C19 C20 -1.5(3)
C18 C17 C22 C21 0.9(3)
C18 C19 C20 C21 0.6(3)
C19 C20 C21 C22 1.0(3)
C20 C21 C22 C17 -1.8(3)
C22 C17 C18 C19 0.7(3)
C23 Si1 C10 Si2 160.26(10)
C23 Si1 C10 C9 -61.54(12)
C23 Si1 C11 C12 110.03(17)
C23 Si1 C11 C16 -67.13(18)
C23 Si1 C17 C18 -54.32(18)
C23 Si1 C17 C22 126.71(16)
C23 C24 C25 C26 -0.4(4)
C24 C23 C28 C27 1.9(4)
C24 C25 C26 C27 1.6(4)
C25 C26 C27 C28 -1.1(5)
C26 C27 C28 C23 -0.7(5)
C28 C23 C24 C25 -1.3(3)
C29 Si2 C34 C35 28.88(19)
C29 Si2 C34 C39 -156.83(17)
C30 Si2 C34 C35 -88.71(18)
C30 Si2 C34 C39 85.57(19)
C34 C35 C36 C37 1.3(4)
C35 C34 C39 C38 -0.4(3)
C35 C36 C37 C38 -0.9(4)
C36 C37 C38 C39 -0.2(4)
C37 C38 C39 C34 0.9(4)
C39 C34 C35 C36 -0.7(3)
